data_4076778
loop_
_publ_author_name
'Patton, Jasson T.'
'Bokota, Marilyn M.'
'Abboud, Khalil A.'

_publ_section_title
;
 Indium-Bridged Chelating Diamide Group IV Metal Olefin Polymerization
 Catalysts
;
_journal_issue 10
_journal_name_full Organometallics
_journal_page_first 2145
_journal_paper_doi 10.1021/om020021x
_journal_volume 21
_journal_year 2002
_chemical_formula_sum 'C39 H69 In N6 Ti'
_chemical_formula_weight 784.72
_chemical_name_systematic
;
  ?
;
_space_group_IT_number 14
_symmetry_cell_setting monoclinic
_symmetry_space_group_name_Hall '-P 2yn'
_symmetry_space_group_name_H-M 'P 1 21/n 1'
_atom_sites_solution_hydrogens geom
_atom_sites_solution_primary direct
_atom_sites_solution_secondary difmap
_audit_creation_method SHELXL-97
_cell_angle_alpha 90.00
_cell_angle_beta 102.158(2)
_cell_angle_gamma 90.00
_cell_formula_units_Z 4
_cell_length_a 11.147(1)
_cell_length_b 20.878(2)
_cell_length_c 18.418(2)
_cell_measurement_temperature 173(2)
_cell_volume 4190.2(7)
_computing_cell_refinement 'Bruker SMART'
_computing_data_collection 'Bruker SMART'
_computing_data_reduction 'Bruker SHELXTL'
_computing_molecular_graphics 'Bruker SHELXTL'
_computing_publication_material 'Bruker SHELXTL'
_computing_structure_refinement 'SHELXL-97 (Sheldrick, 1997)'
_computing_structure_solution 'SHELXS-97 (Sheldrick, 1990)'
_diffrn_ambient_temperature 173(2)
_diffrn_measured_fraction_theta_full 0.999
_diffrn_measured_fraction_theta_max 0.999
_diffrn_measurement_device_type 'CCD area detector'
_diffrn_measurement_method 'phi and omega scans'
_diffrn_radiation_monochromator graphite
_diffrn_radiation_source 'fine-focus sealed tube'
_diffrn_radiation_type MoK\a
_diffrn_radiation_wavelength 0.71073
_diffrn_reflns_av_R_equivalents 0.0563
_diffrn_reflns_av_sigmaI/netI 0.0678
_diffrn_reflns_limit_h_max 14
_diffrn_reflns_limit_h_min -14
_diffrn_reflns_limit_k_max 27
_diffrn_reflns_limit_k_min -15
_diffrn_reflns_limit_l_max 23
_diffrn_reflns_limit_l_min -22
_diffrn_reflns_number 29466
_diffrn_reflns_theta_full 27.50
_diffrn_reflns_theta_max 27.50
_diffrn_reflns_theta_min 1.95
_diffrn_standards_decay_% none
_exptl_absorpt_coefficient_mu 0.773
_exptl_absorpt_correction_T_max 0.9472
_exptl_absorpt_correction_T_min 0.8540
_exptl_absorpt_correction_type integration
_exptl_crystal_colour Orange/yell
_exptl_crystal_density_diffrn 1.244
_exptl_crystal_density_method 'not measured'
_exptl_crystal_description Nedles
_exptl_crystal_F_000 1664
_exptl_crystal_size_max 0.19
_exptl_crystal_size_mid 0.19
_exptl_crystal_size_min 0.08
_refine_diff_density_max 0.537
_refine_diff_density_min -0.808
_refine_diff_density_rms 0.077
_refine_ls_extinction_coef 0.00005(6)
_refine_ls_extinction_expression Fc^*^=kFc[1+0.001xFc^2^\l^3^/sin(2\q)]^-1/4^
_refine_ls_extinction_method SHELXL
_refine_ls_goodness_of_fit_ref 0.937
_refine_ls_hydrogen_treatment mixed
_refine_ls_matrix_type full
_refine_ls_number_parameters 444
_refine_ls_number_reflns 9621
_refine_ls_number_restraints 0
_refine_ls_restrained_S_all 0.937
_refine_ls_R_factor_all 0.0556
_refine_ls_R_factor_gt 0.0359
_refine_ls_shift/su_max 0.000
_refine_ls_shift/su_mean 0.000
_refine_ls_structure_factor_coef Fsqd
_refine_ls_weighting_details 'calc w=1/[\s^2^(Fo^2^)+(0.0281P)^2^+0.0000P] where P=(Fo^2^+2Fc^2^)/3'
_refine_ls_weighting_scheme calc
_refine_ls_wR_factor_gt 0.0728
_refine_ls_wR_factor_ref 0.0792
_reflns_number_gt 7143
_reflns_number_total 9621
_reflns_threshold_expression >2sigma(I)
_cod_data_source_file om020021x.cif
_cod_data_source_block 2
_cod_depositor_comments
;
The following automatic conversions were performed:

'_symmetry_cell_setting' value 'Monoclinic' changed to 'monoclinic'
according to /home/saulius/struct/CIF-dictionaries/cif_core.dic
dictionary named 'cif_core.dic' version 2.4.1 from 2010-06-29.

Automatic conversion script
Id: cif_fix_values 1715 2011-07-08 13:25:40Z adriana 
;
_cod_original_sg_symbol_H-M P2(1)/n
_cod_database_code 4076778

loop_
_symmetry_equiv_pos_as_xyz
'x, y, z'
'-x+1/2, y+1/2, -z+1/2'
'-x, -y, -z'
'x-1/2, -y-1/2, z-1/2'

loop_
_atom_site_label
_atom_site_type_symbol
_atom_site_fract_x
_atom_site_fract_y
_atom_site_fract_z
_atom_site_U_iso_or_equiv
_atom_site_adp_type
_atom_site_occupancy
_atom_site_symmetry_multiplicity
_atom_site_calc_flag
_atom_site_refinement_flags
In In 0.134252(16) 0.153605(9) 0.212015(10) 0.02050(6) Uani 1 1 d .
Ti Ti 0.33429(4) 0.06942(2) 0.22134(3) 0.01965(11) Uani 1 1 d .
N1 N 0.18247(18) 0.06016(10) 0.25269(11) 0.0205(5) Uani 1 1 d .
N2 N 0.00867(19) 0.21356(11) 0.25632(12) 0.0255(5) Uani 1 1 d .
N3 N -0.0140(2) 0.20033(11) 0.13569(12) 0.0261(5) Uani 1 1 d .
N4 N 0.31241(18) 0.15545(10) 0.18671(11) 0.0210(4) Uani 1 1 d .
N5 N 0.48827(19) 0.06147(11) 0.28868(13) 0.0274(5) Uani 1 1 d .
N6 N 0.3451(2) 0.00183(11) 0.15136(13) 0.0278(5) Uani 1 1 d .
C1 C -0.0265(3) 0.21377(14) 0.05624(15) 0.0317(7) Uani 1 1 d .
H1A H -0.1152 0.2198 0.0329 0.038 Uiso 1 1 calc R
C2 C -0.0139(2) 0.22147(14) 0.33140(15) 0.0287(6) Uani 1 1 d .
H2A H -0.0768 0.2557 0.3308 0.034 Uiso 1 1 calc R
C3 C -0.0586(2) 0.22906(12) 0.18947(15) 0.0239(6) Uani 1 1 d .
C4 C -0.1723(2) 0.27360(14) 0.17947(17) 0.0310(7) Uani 1 1 d .
C5 C 0.3497(2) 0.20853(12) 0.14973(14) 0.0204(5) Uani 1 1 d .
C6 C 0.3838(2) 0.20061(13) 0.07987(14) 0.0228(6) Uani 1 1 d .
C7 C 0.4188(3) 0.25399(14) 0.04422(16) 0.0316(7) Uani 1 1 d .
H7A H 0.4397 0.2487 -0.0028 0.038 Uiso 1 1 calc R
C8 C 0.4242(3) 0.31402(14) 0.07487(17) 0.0340(7) Uani 1 1 d .
H8A H 0.4493 0.3496 0.0496 0.041 Uiso 1 1 calc R
C9 C 0.3929(2) 0.32227(14) 0.14232(16) 0.0291(6) Uani 1 1 d .
H9A H 0.3977 0.3639 0.1636 0.035 Uiso 1 1 calc R
C10 C 0.3542(2) 0.27134(13) 0.18047(14) 0.0235(6) Uani 1 1 d .
C11 C 0.1003(2) 0.02759(12) 0.28872(14) 0.0205(5) Uani 1 1 d .
C12 C 0.1358(2) 0.01116(13) 0.36524(15) 0.0247(6) Uani 1 1 d .
C13 C 0.0483(3) -0.01437(13) 0.40089(16) 0.0309(6) Uani 1 1 d .
H13A H 0.0711 -0.0233 0.4525 0.037 Uiso 1 1 calc R
C14 C -0.0693(3) -0.02704(15) 0.36427(18) 0.0386(8) Uani 1 1 d .
H14A H -0.1274 -0.0439 0.3902 0.046 Uiso 1 1 calc R
C15 C -0.1023(3) -0.01494(14) 0.28895(18) 0.0357(7) Uani 1 1 d .
H15A H -0.1830 -0.0251 0.2630 0.043 Uiso 1 1 calc R
C16 C -0.0196(2) 0.01194(13) 0.25017(15) 0.0257(6) Uani 1 1 d .
C17 C 0.5181(3) 0.10823(15) 0.06615(18) 0.0394(7) Uani 1 1 d .
H17A H 0.5748 0.1361 0.0467 0.059 Uiso 1 1 calc R
H17B H 0.5195 0.0652 0.0451 0.059 Uiso 1 1 calc R
H17C H 0.5433 0.1059 0.1204 0.059 Uiso 1 1 calc R
C18 C 0.3882(2) 0.13553(13) 0.04480(15) 0.0264(6) Uani 1 1 d .
H18A H 0.3329 0.1065 0.0658 0.032 Uiso 1 1 calc R
C19 C 0.3445(3) 0.13538(15) -0.03942(16) 0.0385(7) Uani 1 1 d .
H19A H 0.2636 0.1557 -0.0527 0.058 Uiso 1 1 calc R
H19B H 0.3389 0.0911 -0.0576 0.058 Uiso 1 1 calc R
H19C H 0.4030 0.1592 -0.0621 0.058 Uiso 1 1 calc R
C20 C 0.2634(4) 0.35114(16) 0.2584(2) 0.0536(10) Uani 1 1 d .
H20A H 0.2378 0.3556 0.3059 0.080 Uiso 1 1 calc R
H20B H 0.1921 0.3568 0.2175 0.080 Uiso 1 1 calc R
H20C H 0.3252 0.3837 0.2549 0.080 Uiso 1 1 calc R
C21 C 0.3179(3) 0.28473(13) 0.25354(16) 0.0322(7) Uani 1 1 d .
H21A H 0.2518 0.2533 0.2576 0.039 Uiso 1 1 calc R
C22 C 0.4215(4) 0.2724(2) 0.3184(2) 0.0755(14) Uani 1 1 d .
H22A H 0.4466 0.2274 0.3182 0.113 Uiso 1 1 calc R
H22B H 0.3947 0.2816 0.3647 0.113 Uiso 1 1 calc R
H22C H 0.4911 0.3000 0.3149 0.113 Uiso 1 1 calc R
C23 C 0.2744(4) 0.07579(19) 0.4650(2) 0.0694(12) Uani 1 1 d .
H23A H 0.2454 0.1157 0.4390 0.104 Uiso 1 1 calc R
H23B H 0.3600 0.0809 0.4911 0.104 Uiso 1 1 calc R
H23C H 0.2236 0.0657 0.5009 0.104 Uiso 1 1 calc R
C24 C 0.2654(2) 0.02138(14) 0.40864(15) 0.0291(6) Uani 1 1 d .
H24A H 0.3173 0.0331 0.3725 0.035 Uiso 1 1 calc R
C25 C 0.3183(3) -0.03988(16) 0.44854(19) 0.0489(9) Uani 1 1 d .
H25A H 0.2720 -0.0510 0.4865 0.073 Uiso 1 1 calc R
H25B H 0.4046 -0.0329 0.4722 0.073 Uiso 1 1 calc R
H25C H 0.3121 -0.0749 0.4125 0.073 Uiso 1 1 calc R
C26 C -0.0643(3) -0.04225(16) 0.12654(19) 0.0468(9) Uani 1 1 d .
H26A H 0.0176 -0.0616 0.1379 0.070 Uiso 1 1 calc R
H26B H -0.0896 -0.0354 0.0728 0.070 Uiso 1 1 calc R
H26C H -0.1228 -0.0709 0.1430 0.070 Uiso 1 1 calc R
C27 C -0.0614(2) 0.02207(14) 0.16685(15) 0.0300(6) Uani 1 1 d .
H27A H 0.0012 0.0496 0.1503 0.036 Uiso 1 1 calc R
C28 C -0.1845(3) 0.05577(16) 0.14498(19) 0.0442(8) Uani 1 1 d .
H28A H -0.2496 0.0272 0.1540 0.066 Uiso 1 1 calc R
H28B H -0.1999 0.0670 0.0922 0.066 Uiso 1 1 calc R
H28C H -0.1835 0.0948 0.1747 0.066 Uiso 1 1 calc R
C29 C 0.0443(3) 0.27350(16) 0.04349(17) 0.0412(8) Uani 1 1 d .
H29A H 0.0141 0.3102 0.0675 0.062 Uiso 1 1 calc R
H29B H 0.0327 0.2816 -0.0100 0.062 Uiso 1 1 calc R
H29C H 0.1318 0.2672 0.0647 0.062 Uiso 1 1 calc R
C30 C 0.0221(3) 0.15465(16) 0.02252(17) 0.0463(8) Uani 1 1 d .
H30A H 0.1076 0.1470 0.0474 0.069 Uiso 1 1 calc R
H30B H 0.0175 0.1618 -0.0306 0.069 Uiso 1 1 calc R
H30C H -0.0277 0.1173 0.0291 0.069 Uiso 1 1 calc R
C31 C -0.0608(3) 0.15907(15) 0.35796(17) 0.0398(7) Uani 1 1 d .
H31A H -0.1350 0.1455 0.3227 0.060 Uiso 1 1 calc R
H31B H -0.0799 0.1656 0.4070 0.060 Uiso 1 1 calc R
H31C H 0.0024 0.1259 0.3613 0.060 Uiso 1 1 calc R
C32 C 0.1054(3) 0.24203(17) 0.38141(16) 0.0414(8) Uani 1 1 d .
H32A H 0.1697 0.2108 0.3780 0.062 Uiso 1 1 calc R
H32B H 0.0949 0.2443 0.4328 0.062 Uiso 1 1 calc R
H32C H 0.1291 0.2842 0.3658 0.062 Uiso 1 1 calc R
C33 C -0.2370(3) 0.28520(17) 0.09881(19) 0.0474(9) Uani 1 1 d .
H33A H -0.1798 0.3054 0.0721 0.071 Uiso 1 1 calc R
H33B H -0.3078 0.3134 0.0974 0.071 Uiso 1 1 calc R
H33C H -0.2649 0.2442 0.0752 0.071 Uiso 1 1 calc R
C34 C -0.1307(3) 0.33861(14) 0.2143(2) 0.0494(9) Uani 1 1 d .
H34A H -0.0717 0.3579 0.1881 0.074 Uiso 1 1 calc R
H34B H -0.0917 0.3327 0.2668 0.074 Uiso 1 1 calc R
H34C H -0.2019 0.3669 0.2104 0.074 Uiso 1 1 calc R
C35 C -0.2701(3) 0.24270(16) 0.21625(18) 0.0408(8) Uani 1 1 d .
H35A H -0.3448 0.2688 0.2060 0.061 Uiso 1 1 calc R
H35B H -0.2388 0.2401 0.2700 0.061 Uiso 1 1 calc R
H35C H -0.2889 0.1996 0.1961 0.061 Uiso 1 1 calc R
C36 C 0.5257(3) 0.00393(16) 0.33175(19) 0.0440(8) Uani 1 1 d .
H36A H 0.6014 -0.0127 0.3198 0.066 Uiso 1 1 calc R
H36B H 0.4609 -0.0284 0.3197 0.066 Uiso 1 1 calc R
H36C H 0.5401 0.0141 0.3848 0.066 Uiso 1 1 calc R
C37 C 0.5845(3) 0.10914(17) 0.3015(2) 0.0507(9) Uani 1 1 d .
H37A H 0.6003 0.1227 0.3535 0.076 Uiso 1 1 calc R
H37B H 0.5589 0.1462 0.2693 0.076 Uiso 1 1 calc R
H37C H 0.6595 0.0908 0.2903 0.076 Uiso 1 1 calc R
C38 C 0.4511(3) -0.03645(15) 0.14523(18) 0.0397(8) Uani 1 1 d .
H38A H 0.4313 -0.0820 0.1482 0.060 Uiso 1 1 calc R
H38B H 0.5201 -0.0255 0.1858 0.060 Uiso 1 1 calc R
H38C H 0.4736 -0.0277 0.0975 0.060 Uiso 1 1 calc R
C39 C 0.2439(3) -0.01362(15) 0.09006(17) 0.0403(8) Uani 1 1 d .
H39A H 0.2682 -0.0050 0.0429 0.061 Uiso 1 1 calc R
H39B H 0.1726 0.0127 0.0934 0.061 Uiso 1 1 calc R
H39C H 0.2227 -0.0590 0.0926 0.061 Uiso 1 1 calc R

loop_
_atom_site_aniso_label
_atom_site_aniso_U_11
_atom_site_aniso_U_22
_atom_site_aniso_U_33
_atom_site_aniso_U_23
_atom_site_aniso_U_13
_atom_site_aniso_U_12
In 0.02031(9) 0.02029(10) 0.02142(10) 0.00028(8) 0.00557(6) 0.00256(8)
Ti 0.0183(2) 0.0201(3) 0.0208(2) 0.00079(18) 0.00478(18) 0.00146(18)
N1 0.0193(11) 0.0200(12) 0.0214(11) 0.0007(9) 0.0030(8) 0.0004(9)
N2 0.0258(12) 0.0256(13) 0.0262(13) -0.0020(9) 0.0082(9) 0.0047(10)
N3 0.0269(12) 0.0264(13) 0.0243(12) 0.0023(10) 0.0039(9) 0.0057(10)
N4 0.0232(11) 0.0210(11) 0.0201(11) -0.0021(9) 0.0072(8) -0.0019(9)
N5 0.0199(11) 0.0307(14) 0.0309(13) 0.0024(10) 0.0035(9) 0.0012(10)
N6 0.0328(13) 0.0248(13) 0.0272(13) -0.0022(10) 0.0095(10) 0.0039(10)
C1 0.0304(15) 0.0372(18) 0.0250(15) 0.0048(12) 0.0004(12) 0.0048(13)
C2 0.0280(15) 0.0292(16) 0.0306(16) -0.0068(12) 0.0103(12) 0.0013(12)
C3 0.0202(13) 0.0200(14) 0.0315(15) 0.0010(11) 0.0056(11) -0.0011(11)
C4 0.0229(14) 0.0261(16) 0.0437(18) 0.0012(13) 0.0067(12) 0.0057(12)
C5 0.0178(12) 0.0201(14) 0.0228(14) 0.0019(10) 0.0027(10) 0.0009(10)
C6 0.0206(13) 0.0263(15) 0.0219(14) 0.0004(11) 0.0054(10) 0.0013(11)
C7 0.0368(16) 0.0319(17) 0.0300(16) 0.0036(12) 0.0163(13) 0.0016(13)
C8 0.0405(17) 0.0264(16) 0.0393(18) 0.0083(13) 0.0181(14) -0.0025(13)
C9 0.0277(15) 0.0235(15) 0.0370(17) -0.0021(12) 0.0092(12) -0.0017(12)
C10 0.0211(13) 0.0238(15) 0.0255(14) 0.0006(11) 0.0048(10) -0.0009(11)
C11 0.0219(13) 0.0174(13) 0.0237(14) -0.0033(10) 0.0086(10) 0.0011(10)
C12 0.0290(14) 0.0218(14) 0.0250(14) 0.0004(11) 0.0093(11) 0.0020(11)
C13 0.0384(17) 0.0278(16) 0.0306(16) 0.0035(12) 0.0164(13) -0.0004(13)
C14 0.0358(17) 0.0354(18) 0.051(2) 0.0064(15) 0.0238(15) -0.0042(14)
C15 0.0235(15) 0.0316(17) 0.052(2) 0.0014(14) 0.0081(14) -0.0045(12)
C16 0.0226(14) 0.0218(15) 0.0325(16) -0.0029(11) 0.0053(11) -0.0018(11)
C17 0.0398(18) 0.0343(18) 0.0447(19) -0.0061(14) 0.0104(14) 0.0062(14)
C18 0.0304(15) 0.0265(16) 0.0248(15) -0.0010(11) 0.0114(11) -0.0014(11)
C19 0.0432(18) 0.045(2) 0.0290(16) -0.0050(13) 0.0104(13) -0.0045(14)
C20 0.074(3) 0.039(2) 0.058(2) -0.0108(17) 0.037(2) 0.0008(18)
C21 0.0435(17) 0.0233(15) 0.0321(16) -0.0072(12) 0.0135(13) -0.0093(13)
C22 0.083(3) 0.106(4) 0.031(2) -0.015(2) -0.002(2) 0.033(3)
C23 0.066(3) 0.053(3) 0.077(3) -0.026(2) -0.013(2) -0.001(2)
C24 0.0312(15) 0.0333(17) 0.0221(15) 0.0044(12) 0.0040(11) -0.0024(12)
C25 0.042(2) 0.042(2) 0.054(2) 0.0118(17) -0.0097(16) -0.0007(16)
C26 0.045(2) 0.044(2) 0.045(2) -0.0129(16) -0.0046(15) 0.0044(16)
C27 0.0251(14) 0.0303(16) 0.0303(16) -0.0011(12) -0.0038(11) -0.0002(12)
C28 0.0325(17) 0.045(2) 0.050(2) -0.0009(16) -0.0027(14) 0.0111(14)
C29 0.0381(18) 0.048(2) 0.0374(18) 0.0132(15) 0.0071(14) 0.0025(15)
C30 0.061(2) 0.050(2) 0.0256(16) -0.0010(15) 0.0041(14) 0.0133(18)
C31 0.0516(19) 0.0381(19) 0.0359(17) -0.0042(14) 0.0230(15) -0.0042(15)
C32 0.0381(18) 0.057(2) 0.0312(17) -0.0097(15) 0.0132(14) -0.0086(16)
C33 0.0307(17) 0.052(2) 0.059(2) 0.0192(17) 0.0090(15) 0.0167(15)
C34 0.0428(19) 0.0237(18) 0.082(3) -0.0042(17) 0.0146(18) 0.0084(14)
C35 0.0255(16) 0.047(2) 0.051(2) 0.0050(16) 0.0094(14) 0.0040(14)
C36 0.0336(17) 0.049(2) 0.048(2) 0.0178(16) 0.0058(14) 0.0076(15)
C37 0.0294(18) 0.048(2) 0.069(3) -0.0011(18) -0.0020(16) -0.0074(15)
C38 0.0436(19) 0.0320(18) 0.047(2) -0.0051(15) 0.0180(15) 0.0096(14)
C39 0.048(2) 0.0355(19) 0.0362(18) -0.0078(14) 0.0056(14) 0.0011(15)

loop_
_atom_type_symbol
_atom_type_description
_atom_type_scat_dispersion_real
_atom_type_scat_dispersion_imag
_atom_type_scat_source
C C 0.0033 0.0016 'International Tables Vol C Tables 4.2.6.8 and 6.1.1.4'
H H 0.0000 0.0000 'International Tables Vol C Tables 4.2.6.8 and 6.1.1.4'
N N 0.0061 0.0033 'International Tables Vol C Tables 4.2.6.8 and 6.1.1.4'
Ti Ti 0.2776 0.4457 'International Tables Vol C Tables 4.2.6.8 and 6.1.1.4'
In In -0.7276 1.3100 'International Tables Vol C Tables 4.2.6.8 and 6.1.1.4'

loop_
_geom_angle_atom_site_label_1
_geom_angle_atom_site_label_2
_geom_angle_atom_site_label_3
_geom_angle
N1 In N4 85.14(8)
N1 In N2 122.41(8)
N4 In N2 141.13(8)
N1 In N3 138.37(8)
N4 In N3 117.94(8)
N2 In N3 61.15(8)
N1 In C3 138.29(8)
N4 In C3 136.32(8)
N2 In C3 30.57(8)
N3 In C3 30.59(8)
N1 In Ti 42.68(6)
N4 In Ti 42.53(6)
N2 In Ti 154.92(6)
N3 In Ti 143.88(6)
C3 In Ti 174.37(6)
N5 Ti N4 109.58(9)
N5 Ti N1 121.99(9)
N4 Ti N1 97.91(9)
N5 Ti N6 101.35(10)
N4 Ti N6 119.14(9)
N1 Ti N6 108.16(9)
N5 Ti In 133.53(7)
N4 Ti In 49.23(6)
N1 Ti In 48.76(6)
N6 Ti In 125.11(7)
C11 N1 Ti 153.37(18)
C11 N1 In 117.89(16)
Ti N1 In 88.56(8)
C3 N2 C2 131.7(2)
C3 N2 In 94.29(16)
C2 N2 In 132.43(17)
C3 N3 C1 132.8(2)
C3 N3 In 94.21(16)
C1 N3 In 129.30(17)
C5 N4 Ti 150.94(17)
C5 N4 In 120.17(16)
Ti N4 In 88.24(8)
C37 N5 C36 111.3(2)
C37 N5 Ti 125.7(2)
C36 N5 Ti 123.01(19)
C38 N6 C39 109.2(2)
C38 N6 Ti 128.4(2)
C39 N6 Ti 122.19(18)
N3 C1 C29 111.6(2)
N3 C1 C30 106.4(2)
C29 C1 C30 111.1(3)
N2 C2 C32 107.6(2)
N2 C2 C31 110.2(2)
C32 C2 C31 111.4(3)
N2 C3 N3 110.3(2)
N2 C3 C4 122.6(2)
N3 C3 C4 127.0(2)
N2 C3 In 55.14(13)
N3 C3 In 55.20(13)
C4 C3 In 177.76(19)
C33 C4 C34 107.8(3)
C33 C4 C35 105.1(2)
C34 C4 C35 111.5(3)
C33 C4 C3 114.6(2)
C34 C4 C3 108.3(2)
C35 C4 C3 109.4(2)
N4 C5 C10 121.4(2)
N4 C5 C6 120.5(2)
C10 C5 C6 118.1(2)
C7 C6 C5 119.2(2)
C7 C6 C18 118.8(2)
C5 C6 C18 122.0(2)
C8 C7 C6 122.0(3)
C9 C8 C7 119.4(3)
C8 C9 C10 121.8(3)
C9 C10 C5 119.4(2)
C9 C10 C21 118.5(2)
C5 C10 C21 122.0(2)
C16 C11 N1 120.9(2)
C16 C11 C12 118.5(2)
N1 C11 C12 120.6(2)
C13 C12 C11 118.9(2)
C13 C12 C24 119.4(2)
C11 C12 C24 121.7(2)
C14 C13 C12 122.4(3)
C13 C14 C15 119.0(3)
C14 C15 C16 121.4(3)
C15 C16 C11 119.5(3)
C15 C16 C27 118.5(2)
C11 C16 C27 122.1(2)
C6 C18 C19 113.9(2)
C6 C18 C17 109.9(2)
C19 C18 C17 110.1(2)
C22 C21 C10 111.8(3)
C22 C21 C20 111.1(3)
C10 C21 C20 113.9(2)
C12 C24 C23 112.5(3)
C12 C24 C25 111.4(2)
C23 C24 C25 109.4(3)
C28 C27 C16 113.5(2)
C28 C27 C26 110.6(2)
C16 C27 C26 109.7(2)

loop_
_geom_bond_atom_site_label_1
_geom_bond_atom_site_label_2
_geom_bond_distance
In N1 2.118(2)
In N4 2.134(2)
In N2 2.162(2)
In N3 2.163(2)
In C3 2.627(3)
In Ti 2.8160(5)
Ti N5 1.901(2)
Ti N4 1.905(2)
Ti N1 1.910(2)
Ti N6 1.932(2)
N1 C11 1.414(3)
N2 C3 1.340(3)
N2 C2 1.466(3)
N3 C3 1.340(3)
N3 C1 1.468(3)
N4 C5 1.408(3)
N5 C37 1.446(4)
N5 C36 1.452(4)
N6 C38 1.451(3)
N6 C39 1.454(4)
C1 C29 1.520(4)
C1 C30 1.531(4)
C2 C32 1.512(4)
C2 C31 1.522(4)
C3 C4 1.551(4)
C4 C33 1.528(4)
C4 C34 1.531(4)
C4 C35 1.541(4)
C5 C10 1.425(4)
C5 C6 1.426(3)
C6 C7 1.390(4)
C6 C18 1.510(4)
C7 C8 1.371(4)
C8 C9 1.370(4)
C9 C10 1.392(4)
C10 C21 1.511(4)
C11 C16 1.413(3)
C11 C12 1.423(4)
C12 C13 1.391(4)
C12 C24 1.512(4)
C13 C14 1.368(4)
C14 C15 1.381(4)
C15 C16 1.398(4)
C16 C27 1.522(4)
C17 C18 1.528(4)
C18 C19 1.525(4)
C20 C21 1.524(4)
C21 C22 1.500(5)
C23 C24 1.527(4)
C24 C25 1.530(4)
C26 C27 1.531(4)
C27 C28 1.519(4)

loop_
_geom_torsion_atom_site_label_1
_geom_torsion_atom_site_label_2
_geom_torsion_atom_site_label_3
_geom_torsion_atom_site_label_4
_geom_torsion
N1 In Ti N5 -97.99(13)
N4 In Ti N5 77.95(13)
N2 In Ti N5 -34.86(17)
N3 In Ti N5 149.41(14)
C3 In Ti N5 159.1(6)
N1 In Ti N4 -175.94(12)
N2 In Ti N4 -112.81(16)
N3 In Ti N4 71.46(13)
C3 In Ti N4 81.2(6)
N4 In Ti N1 175.94(12)
N2 In Ti N1 63.13(16)
N3 In Ti N1 -112.60(13)
C3 In Ti N1 -102.9(6)
N1 In Ti N6 83.71(12)
N4 In Ti N6 -100.36(12)
N2 In Ti N6 146.83(16)
N3 In Ti N6 -28.89(14)
C3 In Ti N6 -19.2(6)
N5 Ti N1 C11 -51.5(4)
N4 Ti N1 C11 -170.6(4)
N6 Ti N1 C11 65.1(4)
In Ti N1 C11 -173.7(4)
N5 Ti N1 In 122.16(10)
N4 Ti N1 In 3.11(9)
N6 Ti N1 In -121.15(9)
N4 In N1 C11 174.05(18)
N2 In N1 C11 23.4(2)
N3 In N1 C11 -58.2(2)
C3 In N1 C11 -11.5(2)
Ti In N1 C11 176.8(2)
N4 In N1 Ti -2.75(8)
N2 In N1 Ti -153.40(8)
N3 In N1 Ti 125.00(10)
C3 In N1 Ti 171.74(9)
N1 In N2 C3 -131.58(15)
N4 In N2 C3 99.53(18)
N3 In N2 C3 -0.21(15)
Ti In N2 C3 -177.33(11)
N1 In N2 C2 35.0(3)
N4 In N2 C2 -93.9(3)
N3 In N2 C2 166.4(3)
C3 In N2 C2 166.6(3)
Ti In N2 C2 -10.7(3)
N1 In N3 C3 107.75(17)
N4 In N3 C3 -135.35(15)
N2 In N3 C3 0.21(15)
Ti In N3 C3 178.14(11)
N1 In N3 C1 -92.1(2)
N4 In N3 C1 24.8(3)
N2 In N3 C1 160.3(3)
C3 In N3 C1 160.1(3)
Ti In N3 C1 -21.7(3)
N5 Ti N4 C5 60.3(4)
N1 Ti N4 C5 -171.6(4)
N6 Ti N4 C5 -55.6(4)
In Ti N4 C5 -168.5(4)
N5 Ti N4 In -131.18(8)
N1 Ti N4 In -3.08(9)
N6 Ti N4 In 112.87(9)
N1 In N4 C5 176.31(19)
N2 In N4 C5 -44.9(2)
N3 In N4 C5 32.8(2)
C3 In N4 C5 1.6(2)
Ti In N4 C5 173.6(2)
N1 In N4 Ti 2.76(8)
N2 In N4 Ti 141.50(11)
N3 In N4 Ti -140.75(8)
C3 In N4 Ti -171.93(9)
N4 Ti N5 C37 -10.8(3)
N1 Ti N5 C37 -124.1(2)
N6 Ti N5 C37 115.9(3)
In Ti N5 C37 -62.7(3)
N4 Ti N5 C36 172.2(2)
N1 Ti N5 C36 59.0(3)
N6 Ti N5 C36 -61.0(2)
In Ti N5 C36 120.4(2)
N5 Ti N6 C38 -9.7(3)
N4 Ti N6 C38 110.5(2)
N1 Ti N6 C38 -139.1(2)
In Ti N6 C38 169.1(2)
N5 Ti N6 C39 176.6(2)
N4 Ti N6 C39 -63.2(2)
N1 Ti N6 C39 47.3(2)
In Ti N6 C39 -4.6(3)
C3 N3 C1 C29 71.5(4)
In N3 C1 C29 -81.0(3)
C3 N3 C1 C30 -167.2(3)
In N3 C1 C30 40.3(3)
C3 N2 C2 C32 -139.4(3)
In N2 C2 C32 58.6(3)
C3 N2 C2 C31 98.9(3)
In N2 C2 C31 -63.1(3)
C2 N2 C3 N3 -166.5(3)
In N2 C3 N3 0.3(2)
C2 N2 C3 C4 12.9(4)
In N2 C3 C4 179.6(2)
C2 N2 C3 In -166.8(3)
C1 N3 C3 N2 -159.3(3)
In N3 C3 N2 -0.3(2)
C1 N3 C3 C4 21.4(5)
In N3 C3 C4 -179.6(2)
C1 N3 C3 In -159.0(3)
N1 In C3 N2 71.6(2)
N4 In C3 N2 -116.34(17)
N3 In C3 N2 179.6(3)
Ti In C3 N2 168.4(5)
N1 In C3 N3 -108.03(18)
N4 In C3 N3 64.02(19)
N2 In C3 N3 -179.6(3)
Ti In C3 N3 -11.2(7)
N1 In C3 C4 63(5)
N4 In C3 C4 -125(5)
N2 In C3 C4 -8(5)
N3 In C3 C4 171(5)
Ti In C3 C4 160(4)
N2 C3 C4 C33 -179.8(3)
N3 C3 C4 C33 -0.6(4)
In C3 C4 C33 -172(5)
N2 C3 C4 C34 59.8(3)
N3 C3 C4 C34 -121.0(3)
In C3 C4 C34 68(5)
N2 C3 C4 C35 -62.0(3)
N3 C3 C4 C35 117.2(3)
In C3 C4 C35 -54(5)
Ti N4 C5 C10 -134.0(3)
In N4 C5 C10 59.4(3)
Ti N4 C5 C6 46.2(5)
In N4 C5 C6 -120.4(2)
N4 C5 C6 C7 179.3(2)
C10 C5 C6 C7 -0.6(4)
N4 C5 C6 C18 -3.4(4)
C10 C5 C6 C18 176.8(2)
C5 C6 C7 C8 1.4(4)
C18 C6 C7 C8 -176.0(3)
C6 C7 C8 C9 -0.7(4)
C7 C8 C9 C10 -0.8(4)
C8 C9 C10 C5 1.6(4)
C8 C9 C10 C21 -178.3(3)
N4 C5 C10 C9 179.3(2)
C6 C5 C10 C9 -0.9(4)
N4 C5 C10 C21 -0.8(4)
C6 C5 C10 C21 179.0(2)
Ti N1 C11 C16 -124.4(4)
In N1 C11 C16 62.7(3)
Ti N1 C11 C12 57.1(5)
In N1 C11 C12 -115.8(2)
C16 C11 C12 C13 -5.7(4)
N1 C11 C12 C13 172.9(2)
C16 C11 C12 C24 174.9(2)
N1 C11 C12 C24 -6.5(4)
C11 C12 C13 C14 3.1(4)
C24 C12 C13 C14 -177.5(3)
C12 C13 C14 C15 0.9(5)
C13 C14 C15 C16 -2.3(5)
C14 C15 C16 C11 -0.5(4)
C14 C15 C16 C27 178.2(3)
N1 C11 C16 C15 -174.1(2)
C12 C11 C16 C15 4.4(4)
N1 C11 C16 C27 7.2(4)
C12 C11 C16 C27 -174.2(2)
C7 C6 C18 C19 -40.2(3)
C5 C6 C18 C19 142.5(3)
C7 C6 C18 C17 83.8(3)
C5 C6 C18 C17 -93.5(3)
C9 C10 C21 C22 -96.1(3)
C5 C10 C21 C22 84.0(3)
C9 C10 C21 C20 30.8(4)
C5 C10 C21 C20 -149.0(3)
C13 C12 C24 C23 -70.3(4)
C11 C12 C24 C23 109.1(3)
C13 C12 C24 C25 53.0(4)
C11 C12 C24 C25 -127.7(3)
C15 C16 C27 C28 49.3(4)
C11 C16 C27 C28 -132.0(3)
C15 C16 C27 C26 -75.0(3)
C11 C16 C27 C26 103.7(3)
